data_7103734
loop_
_publ_author_name
'Daniel Mindiola'
'Falguni Basuli'
'John C. Huffman'

_publ_section_title
;
Snapshots of an oxidatively induced alpha-hydrogen
abstraction reaction to prepare a terminal and four-coordinate titanium
imide
;
_journal_name_full 'Chemical communications (Cambridge, England)'
_journal_paper_doi 10.1039/b304633h
_journal_year 2003
_chemical_formula_structural Ti(C29H41N2)(NC6H3iPr2)(O3SCF3);C5H12
_chemical_formula_sum 'C47 H70 F3 N3 O3 S Ti'
_chemical_formula_weight 862.02
_space_group_IT_number 2
_symmetry_cell_setting triclinic
_symmetry_space_group_name_Hall '-P 1'
_symmetry_space_group_name_H-M 'P -1'
_atom_sites_solution_hydrogens geom
_atom_sites_solution_primary direct
_atom_sites_solution_secondary difmap
_audit_creation_date 10/27/2002
_audit_creation_method SHELXL-97
_cell_angle_alpha 93.783(7)
_cell_angle_beta 106.097(9)
_cell_angle_gamma 96.880(9)
_cell_formula_units_Z 2
_cell_length_a 10.2710(14)
_cell_length_b 12.9651(17)
_cell_length_c 18.451(3)
_cell_measurement_reflns_used 7572
_cell_measurement_temperature 138(2)
_cell_measurement_theta_max 27.47
_cell_measurement_theta_min 2.44
_cell_volume 2330.9(6)
_computing_cell_refinement 'SAINT (Bruker, 1999)'
_computing_data_collection 'SMART (Bruker, 1999)'
_computing_data_reduction 'SAINT (Bruker, 1999), XTEL (local package)'
_computing_structure_refinement 'SHELXL-97 (Sheldrick, 1997)'
_computing_structure_solution 'SHELXS-97 (Sheldrick, 1990)'
_diffrn_ambient_temperature 138(2)
_diffrn_detector 'CCD area detector'
_diffrn_detector_area_resol_mean 44.52
_diffrn_detector_type 'Bruker SMART 6000'
_diffrn_measured_fraction_theta_full 0.994
_diffrn_measured_fraction_theta_max 0.994
_diffrn_measurement_details '   0.30 degree frames measured for  15.14 seconds each'
_diffrn_measurement_device 'three-circle goniometer with fixed chi'
_diffrn_measurement_device_type 'Bruker Platform goniometer'
_diffrn_measurement_method '\w scans'
_diffrn_radiation_monochromator graphite
_diffrn_radiation_source 'fine-focus sealed tube'
_diffrn_radiation_type MoK\a
_diffrn_radiation_wavelength 0.71073
_diffrn_reflns_av_R_equivalents 0.0834
_diffrn_reflns_av_sigmaI/netI 0.0725
_diffrn_reflns_limit_h_max 13
_diffrn_reflns_limit_h_min -13
_diffrn_reflns_limit_k_max 16
_diffrn_reflns_limit_k_min -16
_diffrn_reflns_limit_l_max 23
_diffrn_reflns_limit_l_min -24
_diffrn_reflns_number 51577
_diffrn_reflns_theta_full 27.60
_diffrn_reflns_theta_max 27.60
_diffrn_reflns_theta_min 2.07
_diffrn_standards_decay_% 0.0
_exptl_absorpt_coefficient_mu 0.282
_exptl_absorpt_correction_T_max 0.9328
_exptl_absorpt_correction_T_min 0.9202
_exptl_absorpt_correction_type none
_exptl_crystal_colour orange
_exptl_crystal_density_diffrn 1.228
_exptl_crystal_density_method 'not measured'
_exptl_crystal_description irregular
_exptl_crystal_F_000 924
_exptl_crystal_id MSC02190
_exptl_crystal_size_max 0.30
_exptl_crystal_size_mid 0.25
_exptl_crystal_size_min 0.25
_refine_diff_density_max 0.562
_refine_diff_density_min -0.303
_refine_diff_density_rms 0.054
_refine_ls_extinction_method none
_refine_ls_goodness_of_fit_ref 0.933
_refine_ls_hydrogen_treatment mixed
_refine_ls_matrix_type full
_refine_ls_number_parameters 829
_refine_ls_number_reflns 10763
_refine_ls_number_restraints 0
_refine_ls_restrained_S_all 0.933
_refine_ls_R_factor_all 0.0733
_refine_ls_R_factor_gt 0.0400
_refine_ls_shift/su_max 0.505
_refine_ls_shift/su_mean 0.009
_refine_ls_structure_factor_coef Fsqd
_refine_ls_weighting_details 'calc w=1/[\s^2^(Fo^2^)+(0.0435P)^2^+0.0000P] where P=(Fo^2^+2Fc^2^)/3'
_refine_ls_weighting_scheme calc
_refine_ls_wR_factor_gt 0.0861
_refine_ls_wR_factor_ref 0.0978
_reflns_number_gt 7221
_reflns_number_total 10763
_reflns_threshold_expression >2sigma(I)
_cod_data_source_file b304633h.txt
_cod_data_source_block compound2
_cod_original_sg_symbol_H-M P-1
_cod_database_code 7103734

loop_
_symmetry_equiv_pos_as_xyz
'x, y, z'
'-x, -y, -z'

loop_
_atom_site_label
_atom_site_type_symbol
_atom_site_fract_x
_atom_site_fract_y
_atom_site_fract_z
_atom_site_U_iso_or_equiv
_atom_site_adp_type
_atom_site_occupancy
_atom_site_symmetry_multiplicity
_atom_site_calc_flag
_atom_site_refinement_flags
_atom_site_disorder_assembly
_atom_site_disorder_group
Ti1 Ti 0.24096(3) 0.31161(3) 0.297992(18) 0.01512(9) Uani 1 1 d . . .
H1S H 0.388(4) -0.206(3) 0.128(2) 0.112(13) Uiso 1 1 d . . .
N2 N 0.37879(15) 0.37166(12) 0.25005(8) 0.0167(3) Uani 1 1 d . . .
H2S H 0.447(5) -0.140(4) 0.077(3) 0.156(19) Uiso 1 1 d . . .
C3 C 0.49658(18) 0.40367(14) 0.30720(10) 0.0194(4) Uani 1 1 d . . .
H3S H 0.396(4) -0.255(3) 0.052(2) 0.100(13) Uiso 1 1 d . . .
C4 C 0.5363(2) 0.35065(15) 0.37087(11) 0.0210(4) Uani 1 1 d . . .
H4S H 0.648(4) -0.230(3) 0.089(2) 0.013(9) Uiso 0.50 1 d P . .
C5 C 0.48177(18) 0.25312(15) 0.38928(10) 0.0184(4) Uani 1 1 d . . .
H5S H 0.628(5) -0.167(5) 0.184(3) 0.063(16) Uiso 0.50 1 d P . .
N6 N 0.35339(14) 0.20898(11) 0.35587(8) 0.0162(3) Uani 1 1 d . . .
H6S H 0.573(4) -0.269(3) 0.215(2) 0.107(14) Uiso 1 1 d . . .
C7 C 0.36210(18) 0.41015(14) 0.17716(10) 0.0172(4) Uani 1 1 d . . .
H7S H 0.565(4) -0.369(3) 0.135(2) 0.012(9) Uiso 0.50 1 d P . .
C8 C 0.26722(18) 0.47962(14) 0.15339(11) 0.0196(4) Uani 1 1 d . . .
H8S H 0.774(4) -0.379(3) 0.222(2) 0.018(10) Uiso 0.50 1 d P . .
C9 C 0.2454(2) 0.50919(16) 0.08005(11) 0.0241(4) Uani 1 1 d . . .
H9S H 0.797(4) -0.273(3) 0.281(3) 0.021(12) Uiso 0.50 1 d P . .
C10 C 0.3149(2) 0.47286(16) 0.03210(11) 0.0249(4) Uani 1 1 d . . .
H10S H 0.821(7) -0.291(6) 0.147(4) 0.09(2) Uiso 0.50 1 d P . .
C11 C 0.4103(2) 0.40656(16) 0.05706(11) 0.0244(4) Uani 1 1 d . . .
H11S H 0.971(5) -0.260(3) 0.233(2) 0.027(11) Uiso 0.50 1 d P . .
C12 C 0.43637(18) 0.37377(15) 0.12945(10) 0.0196(4) Uani 1 1 d . . .
H12S H 0.891(3) -0.180(3) 0.2126(19) 0.069(11) Uiso 1 1 d . . .
C13 C 0.5381(2) 0.29754(16) 0.15243(12) 0.0239(4) Uani 1 1 d . . .
C14 C 0.6738(2) 0.3313(2) 0.13591(14) 0.0305(5) Uani 1 1 d . . .
C15 C 0.4749(2) 0.18823(18) 0.11298(15) 0.0341(5) Uani 1 1 d . . .
C16 C 0.1914(2) 0.52621(16) 0.20448(12) 0.0240(4) Uani 1 1 d . . .
C17 C 0.2314(3) 0.64468(18) 0.21983(15) 0.0339(5) Uani 1 1 d . . .
C18 C 0.0359(2) 0.49674(19) 0.17237(14) 0.0311(5) Uani 1 1 d . . .
C19 C 0.5892(3) 0.49970(19) 0.30159(14) 0.0317(5) Uani 1 1 d . . .
C20 C 0.5789(2) 0.20355(18) 0.44871(12) 0.0245(4) Uani 1 1 d . . .
C21 C 0.29976(17) 0.10941(14) 0.37590(10) 0.0175(4) Uani 1 1 d . . .
C22 C 0.27141(18) 0.02229(15) 0.32231(11) 0.0197(4) Uani 1 1 d . . .
C23 C 0.2170(2) -0.07277(16) 0.34091(12) 0.0250(4) Uani 1 1 d . . .
C24 C 0.1901(2) -0.08049(17) 0.40989(13) 0.0293(5) Uani 1 1 d . . .
C25 C 0.2174(2) 0.00633(17) 0.46134(12) 0.0276(5) Uani 1 1 d . . .
C26 C 0.27233(18) 0.10340(15) 0.44641(10) 0.0209(4) Uani 1 1 d . . .
C27 C 0.2965(2) 0.19621(17) 0.50584(11) 0.0254(4) Uani 1 1 d . . .
C28 C 0.1605(2) 0.2229(2) 0.51577(14) 0.0332(5) Uani 1 1 d . . .
C29 C 0.3901(3) 0.1763(2) 0.58292(13) 0.0349(5) Uani 1 1 d . . .
C30 C 0.3071(2) 0.02838(16) 0.24795(11) 0.0217(4) Uani 1 1 d . . .
C31 C 0.4532(2) 0.0054(2) 0.25925(15) 0.0359(6) Uani 1 1 d . . .
C32 C 0.2066(2) -0.04325(18) 0.18197(13) 0.0302(5) Uani 1 1 d . . .
N33 N 0.10391(15) 0.24187(12) 0.23110(8) 0.0171(3) Uani 1 1 d . . .
C34 C -0.01207(18) 0.17605(14) 0.18631(10) 0.0169(4) Uani 1 1 d . . .
C35 C -0.04234(18) 0.16269(14) 0.10643(10) 0.0184(4) Uani 1 1 d . . .
C36 C -0.1567(2) 0.09298(16) 0.06537(11) 0.0230(4) Uani 1 1 d . . .
C37 C -0.2394(2) 0.03644(16) 0.10050(12) 0.0264(5) Uani 1 1 d . . .
C38 C -0.2111(2) 0.05113(15) 0.17879(12) 0.0243(4) Uani 1 1 d . . .
C39 C -0.09977(18) 0.12086(15) 0.22302(11) 0.0199(4) Uani 1 1 d . . .
C40 C -0.07534(19) 0.14307(16) 0.30769(11) 0.0234(4) Uani 1 1 d . . .
C41 C -0.1249(2) 0.0507(2) 0.34513(15) 0.0360(6) Uani 1 1 d . . .
C42 C -0.1403(2) 0.2393(2) 0.32393(13) 0.0319(5) Uani 1 1 d . . .
C43 C 0.04509(19) 0.22284(15) 0.06436(11) 0.0204(4) Uani 1 1 d . . .
C44 C -0.0388(2) 0.29128(19) 0.01067(13) 0.0296(5) Uani 1 1 d . . .
C45 C 0.1076(2) 0.14982(18) 0.01964(13) 0.0285(5) Uani 1 1 d . . .
O46 O 0.18173(13) 0.40316(10) 0.37075(7) 0.0241(3) Uani 1 1 d . . .
S47 S 0.23118(5) 0.49625(4) 0.42808(3) 0.02438(12) Uani 1 1 d . . .
O48 O 0.32779(15) 0.57040(12) 0.40945(9) 0.0368(4) Uani 1 1 d . . .
O49 O 0.25901(15) 0.46806(11) 0.50352(8) 0.0328(4) Uani 1 1 d . . .
C50 C 0.0758(2) 0.55752(18) 0.41290(12) 0.0327(5) Uani 1 1 d . . .
F51 F -0.02910(13) 0.49154(11) 0.41790(7) 0.0419(3) Uani 1 1 d . . .
F52 F 0.04282(15) 0.59265(13) 0.34542(8) 0.0563(4) Uani 1 1 d . . .
F53 F 0.09759(14) 0.63824(10) 0.46525(8) 0.0465(4) Uani 1 1 d . . .
C54S C 0.4444(3) -0.2082(3) 0.09359(17) 0.0436(6) Uani 1 1 d . . .
C55A C 0.5742(8) -0.2609(9) 0.1256(5) 0.070(2) Uani 0.50 1 d P . .
C55S C 0.5881(9) -0.2209(6) 0.1181(5) 0.044(2) Uiso 0.50 1 d P . .
C56A C 0.6443(6) -0.2400(4) 0.2068(3) 0.0403(12) Uani 0.50 1 d P . .
C56S C 0.6210(5) -0.3092(4) 0.1630(3) 0.0405(12) Uani 0.50 1 d P . .
C57A C 0.7673(6) -0.3249(5) 0.1882(4) 0.0502(16) Uiso 0.50 1 d P . .
C57S C 0.7763(6) -0.2896(5) 0.2311(4) 0.0428(13) Uani 0.50 1 d P . .
C58A C 0.8641(12) -0.2359(9) 0.2391(8) 0.086(4) Uani 0.50 1 d P . .
C58S C 0.8899(10) -0.2367(8) 0.2011(6) 0.053(2) Uani 0.50 1 d P . .
H59 H 0.620(2) 0.3819(15) 0.4065(11) 0.021(5) Uiso 1 1 d . . .
H60 H 0.183(2) 0.5575(15) 0.0644(11) 0.020(5) Uiso 1 1 d . . .
H61 H 0.302(2) 0.4917(17) -0.0163(12) 0.033(6) Uiso 1 1 d . . .
H62 H 0.4585(19) 0.3819(15) 0.0236(11) 0.019(5) Uiso 1 1 d . . .
H63 H 0.5533(19) 0.2929(15) 0.2036(11) 0.018(5) Uiso 1 1 d . . .
H64 H 0.714(2) 0.3993(18) 0.1616(12) 0.032(6) Uiso 1 1 d . . .
H65 H 0.742(2) 0.2827(16) 0.1562(11) 0.029(6) Uiso 1 1 d . . .
H66 H 0.663(2) 0.3309(16) 0.0811(13) 0.029(6) Uiso 1 1 d . . .
H67 H 0.539(2) 0.1398(18) 0.1278(12) 0.039(6) Uiso 1 1 d . . .
H68 H 0.400(3) 0.1653(19) 0.1308(13) 0.046(7) Uiso 1 1 d . . .
H69 H 0.453(2) 0.1872(18) 0.0574(14) 0.041(7) Uiso 1 1 d . . .
H70 H 0.218(2) 0.5007(16) 0.2522(12) 0.029(6) Uiso 1 1 d . . .
H71 H 0.200(2) 0.6800(17) 0.1729(13) 0.033(6) Uiso 1 1 d . . .
H72 H 0.187(2) 0.6768(18) 0.2575(13) 0.039(6) Uiso 1 1 d . . .
H73 H 0.330(3) 0.663(2) 0.2400(15) 0.063(9) Uiso 1 1 d . . .
H74 H 0.001(2) 0.5232(17) 0.1222(13) 0.035(6) Uiso 1 1 d . . .
H75 H -0.009(2) 0.5276(18) 0.2051(13) 0.044(7) Uiso 1 1 d . . .
H76 H 0.007(2) 0.4179(18) 0.1662(11) 0.028(6) Uiso 1 1 d . . .
H77 H 0.638(3) 0.488(2) 0.2651(16) 0.067(9) Uiso 1 1 d . . .
H78 H 0.539(3) 0.551(2) 0.2871(15) 0.055(8) Uiso 1 1 d . . .
H79 H 0.650(3) 0.522(2) 0.3476(16) 0.055(8) Uiso 1 1 d . . .
H80 H 0.664(2) 0.2046(17) 0.4372(12) 0.035(6) Uiso 1 1 d . . .
H81 H 0.597(2) 0.2409(17) 0.4993(13) 0.036(6) Uiso 1 1 d . . .
H82 H 0.549(2) 0.1345(18) 0.4526(12) 0.031(6) Uiso 1 1 d . . .
H83 H 0.2021(19) -0.1352(16) 0.3050(11) 0.020(5) Uiso 1 1 d . . .
H84 H 0.155(2) -0.1447(17) 0.4227(12) 0.032(6) Uiso 1 1 d . . .
H85 H 0.199(2) 0.0005(16) 0.5071(12) 0.030(6) Uiso 1 1 d . . .
H86 H 0.3366(18) 0.2573(14) 0.4891(10) 0.014(5) Uiso 1 1 d . . .
H87 H 0.111(2) 0.1636(18) 0.5326(12) 0.039(7) Uiso 1 1 d . . .
H88 H 0.178(2) 0.2842(18) 0.5536(13) 0.035(6) Uiso 1 1 d . . .
H89 H 0.103(2) 0.2429(17) 0.4699(14) 0.039(7) Uiso 1 1 d . . .
H90 H 0.345(2) 0.1222(19) 0.6078(13) 0.043(7) Uiso 1 1 d . . .
H91 H 0.413(2) 0.2373(19) 0.6160(14) 0.041(7) Uiso 1 1 d . . .
H92 H 0.474(3) 0.1523(19) 0.5786(14) 0.049(7) Uiso 1 1 d . . .
H93 H 0.3053(19) 0.0989(15) 0.2347(10) 0.017(5) Uiso 1 1 d . . .
H94 H 0.514(2) 0.0545(19) 0.2975(14) 0.042(7) Uiso 1 1 d . . .
H95 H 0.477(2) 0.0097(18) 0.2140(14) 0.044(7) Uiso 1 1 d . . .
H96 H 0.462(2) -0.066(2) 0.2744(13) 0.042(7) Uiso 1 1 d . . .
H97 H 0.231(2) -0.0324(16) 0.1348(12) 0.027(6) Uiso 1 1 d . . .
H98 H 0.211(2) -0.116(2) 0.1883(13) 0.046(7) Uiso 1 1 d . . .
H99 H 0.112(3) -0.0278(18) 0.1743(13) 0.042(7) Uiso 1 1 d . . .
H100 H -0.1751(19) 0.0836(14) 0.0140(11) 0.016(5) Uiso 1 1 d . . .
H101 H -0.315(2) -0.0125(17) 0.0702(12) 0.039(6) Uiso 1 1 d . . .
H102 H -0.269(2) 0.0133(15) 0.2043(11) 0.025(5) Uiso 1 1 d . . .
H103 H 0.024(2) 0.1614(14) 0.3320(10) 0.017(5) Uiso 1 1 d . . .
H104 H -0.089(2) -0.0140(18) 0.3331(12) 0.032(6) Uiso 1 1 d . . .
H105 H -0.223(3) 0.0347(19) 0.3299(14) 0.053(8) Uiso 1 1 d . . .
H106 H -0.097(2) 0.0690(18) 0.4005(15) 0.047(7) Uiso 1 1 d . . .
H107 H -0.241(2) 0.2257(17) 0.3028(12) 0.039(6) Uiso 1 1 d . . .
H108 H -0.120(2) 0.2612(18) 0.3776(14) 0.043(7) Uiso 1 1 d . . .
H109 H -0.105(2) 0.3019(18) 0.3016(13) 0.041(7) Uiso 1 1 d . . .
H110 H 0.115(2) 0.2672(15) 0.1002(11) 0.018(5) Uiso 1 1 d . . .
H111 H -0.084(2) 0.3387(18) 0.0367(13) 0.040(7) Uiso 1 1 d . . .
H112 H -0.106(3) 0.2453(19) -0.0314(14) 0.046(7) Uiso 1 1 d . . .
H113 H 0.018(2) 0.3340(17) -0.0146(12) 0.031(6) Uiso 1 1 d . . .
H114 H 0.160(2) 0.1016(17) 0.0524(12) 0.034(6) Uiso 1 1 d . . .
H115 H 0.038(2) 0.1030(18) -0.0182(13) 0.038(6) Uiso 1 1 d . . .
H116 H 0.168(2) 0.1899(17) -0.0055(12) 0.035(6) Uiso 1 1 d . . .

loop_
_atom_site_aniso_label
_atom_site_aniso_U_11
_atom_site_aniso_U_22
_atom_site_aniso_U_33
_atom_site_aniso_U_23
_atom_site_aniso_U_13
_atom_site_aniso_U_12
Ti1 0.01491(16) 0.01706(18) 0.01433(17) 0.00446(13) 0.00456(13) 0.00354(13)
N2 0.0165(8) 0.0172(8) 0.0170(8) 0.0048(6) 0.0044(6) 0.0034(6)
C3 0.0189(9) 0.0195(10) 0.0191(9) 0.0023(8) 0.0049(8) 0.0014(8)
C4 0.0185(9) 0.0239(11) 0.0162(9) 0.0025(8) 0.0002(8) -0.0025(8)
C5 0.0186(9) 0.0228(10) 0.0140(9) 0.0013(8) 0.0049(7) 0.0032(8)
N6 0.0147(7) 0.0182(8) 0.0153(8) 0.0046(6) 0.0032(6) 0.0021(6)
C7 0.0185(9) 0.0160(9) 0.0160(9) 0.0047(7) 0.0042(7) -0.0008(7)
C8 0.0190(9) 0.0184(10) 0.0225(10) 0.0054(8) 0.0072(8) 0.0023(7)
C9 0.0224(10) 0.0232(11) 0.0281(11) 0.0119(9) 0.0061(9) 0.0070(8)
C10 0.0258(10) 0.0304(12) 0.0188(10) 0.0115(9) 0.0052(9) 0.0027(9)
C11 0.0245(10) 0.0296(11) 0.0228(10) 0.0074(9) 0.0108(9) 0.0068(9)
C12 0.0176(9) 0.0215(10) 0.0204(10) 0.0060(8) 0.0058(8) 0.0026(8)
C13 0.0233(10) 0.0333(12) 0.0200(10) 0.0108(9) 0.0088(8) 0.0126(9)
C14 0.0229(11) 0.0381(14) 0.0332(13) 0.0088(11) 0.0096(10) 0.0090(10)
C15 0.0306(12) 0.0296(13) 0.0476(16) 0.0127(11) 0.0154(12) 0.0116(10)
C16 0.0287(11) 0.0229(11) 0.0256(11) 0.0093(9) 0.0119(9) 0.0107(9)
C17 0.0422(14) 0.0256(12) 0.0379(14) 0.0051(10) 0.0163(12) 0.0083(11)
C18 0.0277(11) 0.0331(13) 0.0386(14) 0.0087(11) 0.0155(10) 0.0116(10)
C19 0.0325(12) 0.0291(13) 0.0264(12) 0.0092(10) 0.0006(11) -0.0086(10)
C20 0.0180(10) 0.0283(12) 0.0251(11) 0.0096(9) 0.0019(9) 0.0023(9)
C21 0.0131(8) 0.0198(10) 0.0197(9) 0.0096(8) 0.0026(7) 0.0033(7)
C22 0.0150(9) 0.0210(10) 0.0227(10) 0.0079(8) 0.0028(8) 0.0036(7)
C23 0.0250(10) 0.0199(11) 0.0286(11) 0.0054(9) 0.0048(9) 0.0029(8)
C24 0.0265(11) 0.0244(11) 0.0373(13) 0.0160(10) 0.0082(10) 0.0004(9)
C25 0.0279(11) 0.0336(12) 0.0251(11) 0.0160(10) 0.0101(9) 0.0065(9)
C26 0.0166(9) 0.0263(11) 0.0200(10) 0.0084(8) 0.0032(8) 0.0060(8)
C27 0.0286(11) 0.0315(12) 0.0174(10) 0.0077(9) 0.0079(8) 0.0042(9)
C28 0.0365(13) 0.0384(14) 0.0277(12) 0.0065(11) 0.0116(11) 0.0103(11)
C29 0.0369(14) 0.0459(16) 0.0203(11) 0.0085(11) 0.0049(10) 0.0057(12)
C30 0.0247(10) 0.0182(10) 0.0221(10) 0.0041(8) 0.0057(8) 0.0038(8)
C31 0.0278(12) 0.0526(17) 0.0304(13) 0.0064(12) 0.0118(11) 0.0084(11)
C32 0.0358(13) 0.0263(12) 0.0246(12) 0.0010(9) 0.0024(10) 0.0054(10)
N33 0.0172(8) 0.0191(8) 0.0166(8) 0.0056(6) 0.0059(6) 0.0047(6)
C34 0.0155(9) 0.0143(9) 0.0219(10) 0.0043(7) 0.0043(7) 0.0072(7)
C35 0.0172(9) 0.0178(9) 0.0208(10) 0.0044(8) 0.0043(8) 0.0067(7)
C36 0.0235(10) 0.0262(11) 0.0177(10) 0.0006(8) 0.0031(8) 0.0045(8)
C37 0.0203(10) 0.0231(11) 0.0326(12) -0.0022(9) 0.0050(9) 0.0000(8)
C38 0.0190(10) 0.0213(10) 0.0341(12) 0.0074(9) 0.0096(9) 0.0016(8)
C39 0.0161(9) 0.0214(10) 0.0244(10) 0.0072(8) 0.0064(8) 0.0076(8)
C40 0.0151(9) 0.0328(12) 0.0235(10) 0.0101(9) 0.0058(8) 0.0040(8)
C41 0.0266(12) 0.0495(16) 0.0338(14) 0.0218(12) 0.0092(11) 0.0024(11)
C42 0.0292(12) 0.0456(15) 0.0233(12) 0.0027(10) 0.0095(10) 0.0108(10)
C43 0.0201(10) 0.0215(10) 0.0170(10) 0.0030(8) 0.0019(8) 0.0005(8)
C44 0.0307(12) 0.0318(13) 0.0267(12) 0.0114(10) 0.0060(10) 0.0076(10)
C45 0.0284(12) 0.0321(13) 0.0275(12) 0.0047(10) 0.0109(10) 0.0069(10)
O46 0.0253(7) 0.0262(8) 0.0221(7) 0.0003(6) 0.0082(6) 0.0063(6)
S47 0.0265(3) 0.0251(3) 0.0222(3) -0.0007(2) 0.0084(2) 0.0045(2)
O48 0.0364(9) 0.0322(9) 0.0430(9) -0.0008(7) 0.0176(7) -0.0026(7)
O49 0.0403(9) 0.0357(9) 0.0194(7) -0.0011(6) 0.0045(7) 0.0058(7)
C50 0.0385(13) 0.0362(13) 0.0290(12) 0.0044(10) 0.0157(10) 0.0125(10)
F51 0.0299(7) 0.0508(9) 0.0464(8) -0.0061(7) 0.0159(6) 0.0057(6)
F52 0.0639(10) 0.0783(11) 0.0434(9) 0.0280(8) 0.0233(8) 0.0449(9)
F53 0.0546(9) 0.0336(8) 0.0587(9) -0.0064(7) 0.0281(7) 0.0137(7)
C54S 0.0379(14) 0.0522(18) 0.0418(16) 0.0039(14) 0.0134(13) 0.0072(13)
C55A 0.038(4) 0.093(8) 0.073(5) 0.029(6) 0.003(3) 0.005(5)
C56A 0.043(3) 0.039(3) 0.044(3) 0.009(3) 0.022(3) 0.002(2)
C56S 0.039(3) 0.026(3) 0.046(3) 0.008(3) -0.005(2) 0.000(2)
C57S 0.033(3) 0.054(4) 0.046(4) 0.026(3) 0.013(3) 0.011(3)
C58A 0.049(7) 0.041(5) 0.141(12) 0.030(7) -0.023(6) 0.004(5)
C58S 0.031(4) 0.024(4) 0.100(8) 0.015(5) 0.013(4) 0.003(3)

loop_
_atom_type_symbol
_atom_type_description
_atom_type_scat_dispersion_real
_atom_type_scat_dispersion_imag
_atom_type_scat_source
Ti Ti 0.2776 0.4457 'International Tables Vol C Tables 4.2.6.8 and 6.1.1.4'
S S 0.1246 0.1234 'International Tables Vol C Tables 4.2.6.8 and 6.1.1.4'
F F 0.0171 0.0103 'International Tables Vol C Tables 4.2.6.8 and 6.1.1.4'
O O 0.0106 0.0060 'International Tables Vol C Tables 4.2.6.8 and 6.1.1.4'
N N 0.0061 0.0033 'International Tables Vol C Tables 4.2.6.8 and 6.1.1.4'
C C 0.0033 0.0016 'International Tables Vol C Tables 4.2.6.8 and 6.1.1.4'
H H 0.0000 0.0000 'International Tables Vol C Tables 4.2.6.8 and 6.1.1.4'

loop_
_geom_angle_atom_site_label_1
_geom_angle_atom_site_label_2
_geom_angle_atom_site_label_3
_geom_angle
_geom_angle_site_symmetry_1
_geom_angle_site_symmetry_3
_geom_angle_publ_flag
N33 Ti1 N2 110.31(7) . . ?
N33 Ti1 O46 111.46(6) . . ?
N2 Ti1 O46 119.46(6) . . ?
N33 Ti1 N6 108.06(7) . . ?
N2 Ti1 N6 97.10(6) . . ?
O46 Ti1 N6 109.07(6) . . ?
C3 N2 C7 119.92(15) . . ?
C3 N2 Ti1 106.63(11) . . ?
C7 N2 Ti1 130.58(12) . . ?
N2 C3 C4 122.88(17) . . ?
N2 C3 C19 119.33(17) . . ?
C4 C3 C19 117.78(17) . . ?
C3 C4 C5 131.72(18) . . ?
N6 C5 C4 122.10(17) . . ?
N6 C5 C20 122.45(17) . . ?
C4 C5 C20 115.45(16) . . ?
C5 N6 C21 121.10(15) . . ?
C5 N6 Ti1 111.22(12) . . ?
C21 N6 Ti1 126.05(11) . . ?
C8 C7 C12 121.19(16) . . ?
C8 C7 N2 119.40(16) . . ?
C12 C7 N2 119.34(16) . . ?
C9 C8 C7 118.08(18) . . ?
C9 C8 C16 118.81(17) . . ?
C7 C8 C16 123.08(17) . . ?
C10 C9 C8 121.58(19) . . ?
C9 C10 C11 119.57(19) . . ?
C10 C11 C12 121.65(19) . . ?
C11 C12 C7 117.90(17) . . ?
C11 C12 C13 119.19(17) . . ?
C7 C12 C13 122.87(16) . . ?
C12 C13 C14 112.74(17) . . ?
C12 C13 C15 109.99(17) . . ?
C14 C13 C15 110.37(18) . . ?
C8 C16 C17 111.12(17) . . ?
C8 C16 C18 112.00(18) . . ?
C17 C16 C18 110.97(18) . . ?
C22 C21 C26 121.77(17) . . ?
C22 C21 N6 118.07(16) . . ?
C26 C21 N6 120.11(17) . . ?
C23 C22 C21 118.04(18) . . ?
C23 C22 C30 120.45(18) . . ?
C21 C22 C30 121.38(16) . . ?
C24 C23 C22 121.1(2) . . ?
C25 C24 C23 119.84(19) . . ?
C24 C25 C26 121.9(2) . . ?
C25 C26 C21 117.33(19) . . ?
C25 C26 C27 118.53(18) . . ?
C21 C26 C27 124.13(17) . . ?
C26 C27 C28 110.92(18) . . ?
C26 C27 C29 111.91(18) . . ?
C28 C27 C29 109.34(18) . . ?
C22 C30 C31 109.18(17) . . ?
C22 C30 C32 113.39(17) . . ?
C31 C30 C32 111.18(19) . . ?
C34 N33 Ti1 170.47(13) . . ?
N33 C34 C35 121.45(16) . . ?
N33 C34 C39 118.42(16) . . ?
C35 C34 C39 120.13(16) . . ?
C36 C35 C34 118.54(17) . . ?
C36 C35 C43 119.31(17) . . ?
C34 C35 C43 122.14(16) . . ?
C37 C36 C35 121.78(19) . . ?
C36 C37 C38 119.60(19) . . ?
C37 C38 C39 121.47(18) . . ?
C38 C39 C34 118.41(17) . . ?
C38 C39 C40 121.38(17) . . ?
C34 C39 C40 120.12(16) . . ?
C39 C40 C41 114.09(18) . . ?
C39 C40 C42 109.61(16) . . ?
C41 C40 C42 110.79(19) . . ?
C35 C43 C45 111.70(16) . . ?
C35 C43 C44 110.91(16) . . ?
C45 C43 C44 109.44(17) . . ?
S47 O46 Ti1 142.36(9) . . ?
O49 S47 O48 119.16(9) . . ?
O49 S47 O46 111.94(8) . . ?
O48 S47 O46 112.61(8) . . ?
O49 S47 C50 105.05(10) . . ?
O48 S47 C50 104.98(10) . . ?
O46 S47 C50 100.76(9) . . ?
F51 C50 F52 108.38(19) . . ?
F51 C50 F53 108.50(17) . . ?
F52 C50 F53 108.09(18) . . ?
F51 C50 S47 111.62(15) . . ?
F52 C50 S47 111.03(15) . . ?
F53 C50 S47 109.13(15) . . ?
C55S C54S C55A 21.0(4) . . ?
C55S C55A C56S 135.7(19) . . ?
C55S C55A C56A 96.5(18) . . ?
C56S C55A C56A 50.0(5) . . ?
C55S C55A C54S 68.8(15) . . ?
C56S C55A C54S 147.1(8) . . ?
C56A C55A C54S 117.7(7) . . ?
C55A C55S C54S 90.2(16) . . ?
C55A C55S C56S 29.0(13) . . ?
C54S C55S C56S 115.8(6) . . ?
C55A C55S C56A 63.6(15) . . ?
C54S C55S C56A 114.3(6) . . ?
C56S C55S C56A 42.2(3) . . ?
C56S C56A C55A 44.2(5) . . ?
C56S C56A C57S 78.5(5) . . ?
C55A C56A C57S 113.2(6) . . ?
C56S C56A C55S 61.7(5) . . ?
C55A C56A C55S 20.0(5) . . ?
C57S C56A C55S 117.4(5) . . ?
C56S C56A C57A 53.2(4) . . ?
C55A C56A C57A 85.9(5) . . ?
C57S C56A C57A 27.5(3) . . ?
C55S C56A C57A 92.8(5) . . ?
C55A C56S C56A 85.9(7) . . ?
C55A C56S C55S 15.3(7) . . ?
C56A C56S C55S 76.1(5) . . ?
C55A C56S C57A 129.9(7) . . ?
C56A C56S C57A 89.6(5) . . ?
C55S C56S C57A 117.1(6) . . ?
C55A C56S C57S 131.0(7) . . ?
C56A C56S C57S 61.5(5) . . ?
C55S C56S C57S 115.7(5) . . ?
C57A C56S C57S 30.3(3) . . ?
C57S C57A C56S 89.4(7) . . ?
C57S C57A C58A 42.1(7) . . ?
C56S C57A C58A 115.6(7) . . ?
C57S C57A C58S 72.7(7) . . ?
C56S C57A C58S 124.3(6) . . ?
C58A C57A C58S 30.8(6) . . ?
C57S C57A C56A 55.1(6) . . ?
C56S C57A C56A 37.2(3) . . ?
C58A C57A C56A 79.2(6) . . ?
C58S C57A C56A 96.4(5) . . ?
C57A C57S C58A 104.1(11) . . ?
C57A C57S C58S 74.8(7) . . ?
C58A C57S C58S 29.7(10) . . ?
C57A C57S C56A 97.4(7) . . ?
C58A C57S C56A 112.7(8) . . ?
C58S C57S C56A 112.2(6) . . ?
C57A C57S C56S 60.3(6) . . ?
C58A C57S C56S 132.3(8) . . ?
C58S C57S C56S 111.5(6) . . ?
C56A C57S C56S 40.0(3) . . ?
C58S C58A C57S 111(2) . . ?
C58S C58A C57A 77.6(16) . . ?
C57S C58A C57A 33.8(6) . . ?
C58A C58S C57S 39.3(12) . . ?
C58A C58S C57A 71.6(13) . . ?
C57S C58S C57A 32.6(3) . . ?

loop_
_geom_bond_atom_site_label_1
_geom_bond_atom_site_label_2
_geom_bond_distance
_geom_bond_site_symmetry_2
_geom_bond_publ_flag
Ti1 N33 1.7049(15) . ?
Ti1 N2 1.9783(15) . ?
Ti1 O46 1.9991(13) . ?
Ti1 N6 2.0289(15) . ?
N2 C3 1.365(2) . ?
N2 C7 1.438(2) . ?
C3 C4 1.388(3) . ?
C3 C19 1.501(3) . ?
C4 C5 1.421(3) . ?
C5 N6 1.330(2) . ?
C5 C20 1.500(3) . ?
N6 C21 1.453(2) . ?
C7 C8 1.407(3) . ?
C7 C12 1.408(3) . ?
C8 C9 1.396(3) . ?
C8 C16 1.518(3) . ?
C9 C10 1.374(3) . ?
C10 C11 1.384(3) . ?
C11 C12 1.393(3) . ?
C12 C13 1.518(3) . ?
C13 C14 1.528(3) . ?
C13 C15 1.530(3) . ?
C16 C17 1.528(3) . ?
C16 C18 1.532(3) . ?
C21 C22 1.397(3) . ?
C21 C26 1.410(3) . ?
C22 C23 1.395(3) . ?
C22 C30 1.520(3) . ?
C23 C24 1.383(3) . ?
C24 C25 1.372(3) . ?
C25 C26 1.393(3) . ?
C26 C27 1.521(3) . ?
C27 C28 1.535(3) . ?
C27 C29 1.537(3) . ?
C30 C31 1.525(3) . ?
C30 C32 1.528(3) . ?
N33 C34 1.396(2) . ?
C34 C35 1.414(3) . ?
C34 C39 1.425(2) . ?
C35 C36 1.390(3) . ?
C35 C43 1.522(3) . ?
C36 C37 1.378(3) . ?
C37 C38 1.388(3) . ?
C38 C39 1.388(3) . ?
C39 C40 1.514(3) . ?
C40 C41 1.525(3) . ?
C40 C42 1.534(3) . ?
C43 C45 1.525(3) . ?
C43 C44 1.529(3) . ?
O46 S47 1.4901(14) . ?
S47 O49 1.4227(15) . ?
S47 O48 1.4252(15) . ?
S47 C50 1.828(2) . ?
C50 F51 1.322(2) . ?
C50 F52 1.323(2) . ?
C50 F53 1.330(2) . ?
C54S C55S 1.453(9) . ?
C54S C55A 1.558(9) . ?
C55A C55S 0.558(11) . ?
C55A C56S 1.022(9) . ?
C55A C56A 1.463(10) . ?
C55S C56S 1.473(8) . ?
C55S C56A 1.624(10) . ?
C56A C56S 1.123(7) . ?
C56A C57S 1.537(7) . ?
C56A C57A 1.859(9) . ?
C56S C57A 1.488(8) . ?
C56S C57S 1.714(8) . ?
C57A C57S 0.865(7) . ?
C57A C58A 1.506(14) . ?
C57A C58S 1.550(12) . ?
C57S C58A 1.040(11) . ?
C57S C58S 1.533(10) . ?
C58A C58S 0.814(15) . ?
